data_4080721
loop_
_publ_author_name
'Dong, Qingsong'
'Su, Ji-Hu'
'Gong, Shida'
'Li, Qian-Shu'
'Zhao, Yanxia'
'Wu, Biao'
'Yang, Xiao-Juan'

_publ_section_title
;
 Nickel Complexes with Two Types of Noninnocent Ligands: \a-Diimine and
 Phenazine
;
_journal_issue 9
_journal_name_full Organometallics
_journal_page_first 2866
_journal_paper_doi 10.1021/om400130m
_journal_volume 32
_journal_year 2013
_chemical_formula_sum 'C40 H48 N4 Ni'
_chemical_formula_weight 643.51
_chemical_name_systematic
; 
 ? 
;
_space_group_IT_number 14
_symmetry_cell_setting monoclinic
_symmetry_space_group_name_Hall '-P 2ybc'
_symmetry_space_group_name_H-M 'P 1 21/c 1'
_atom_sites_solution_hydrogens geom
_atom_sites_solution_primary direct
_atom_sites_solution_secondary difmap
_audit_creation_method SHELXL-97
_cell_angle_alpha 90.00
_cell_angle_beta 98.3530(10)
_cell_angle_gamma 90.00
_cell_formula_units_Z 4
_cell_length_a 10.4103(13)
_cell_length_b 18.630(2)
_cell_length_c 17.843(2)
_cell_measurement_temperature 296(2)
_cell_volume 3423.8(7)
_computing_cell_refinement 'Bruker SMART'
_computing_data_collection 'Bruker SMART APEX II'
_computing_data_reduction 'Bruker SAINT'
_computing_molecular_graphics SHELXTL
_computing_publication_material SHELXTL
_computing_structure_refinement 'SHELXL-97 (Sheldrick, 2008)'
_computing_structure_solution 'SHELXS-97 (Sheldrick, 2008)'
_diffrn_ambient_temperature 296(2)
_diffrn_measured_fraction_theta_full 0.998
_diffrn_measured_fraction_theta_max 0.998
_diffrn_measurement_device_type 'Bruker APEX II area detector'
_diffrn_measurement_method '\w scan'
_diffrn_radiation_monochromator graphite
_diffrn_radiation_source 'fine-focus sealed tube'
_diffrn_radiation_type MoK\a
_diffrn_radiation_wavelength 0.71073
_diffrn_reflns_av_R_equivalents 0.0278
_diffrn_reflns_av_sigmaI/netI 0.0267
_diffrn_reflns_limit_h_max 12
_diffrn_reflns_limit_h_min -12
_diffrn_reflns_limit_k_max 22
_diffrn_reflns_limit_k_min -21
_diffrn_reflns_limit_l_max 21
_diffrn_reflns_limit_l_min -21
_diffrn_reflns_number 22231
_diffrn_reflns_theta_full 25.00
_diffrn_reflns_theta_max 25.00
_diffrn_reflns_theta_min 1.59
_exptl_absorpt_coefficient_mu 0.600
_exptl_absorpt_correction_T_max 0.876
_exptl_absorpt_correction_T_min 0.861
_exptl_absorpt_correction_type multi-scan
_exptl_absorpt_process_details SADABS
_exptl_crystal_colour dark-purple
_exptl_crystal_density_diffrn 1.248
_exptl_crystal_density_method 'not measured'
_exptl_crystal_description block
_exptl_crystal_F_000 1376.0
_exptl_crystal_size_max 0.25
_exptl_crystal_size_mid 0.24
_exptl_crystal_size_min 0.22
_refine_diff_density_max 0.269
_refine_diff_density_min -0.395
_refine_diff_density_rms 0.050
_refine_ls_extinction_coef 0.0024(4)
_refine_ls_extinction_expression Fc^*^=kFc[1+0.001xFc^2^\l^3^/sin(2\q)]^-1/4^
_refine_ls_extinction_method SHELXL
_refine_ls_goodness_of_fit_ref 1.034
_refine_ls_hydrogen_treatment constr
_refine_ls_matrix_type full
_refine_ls_number_parameters 417
_refine_ls_number_reflns 6022
_refine_ls_number_restraints 0
_refine_ls_restrained_S_all 1.034
_refine_ls_R_factor_all 0.0341
_refine_ls_R_factor_gt 0.0295
_refine_ls_shift/su_max 0.000
_refine_ls_shift/su_mean 0.000
_refine_ls_structure_factor_coef Fsqd
_refine_ls_weighting_details 'calc w=1/[\s^2^(Fo^2^)+(0.0530P)^2^+1.4843P] where P=(Fo^2^+2Fc^2^)/3'
_refine_ls_weighting_scheme calc
_refine_ls_wR_factor_gt 0.0847
_refine_ls_wR_factor_ref 0.0911
_reflns_number_gt 5379
_reflns_number_total 6022
_reflns_threshold_expression >2sigma(I)
_cod_data_source_file om400130m_si_002.cif
_cod_data_source_block 1
_cod_depositor_comments
;
The following automatic conversions were performed:

'_symmetry_cell_setting' value 'Monoclinic' changed to 'monoclinic'
according to /home/saulius/struct/CIF-dictionaries/cif_core.dic
dictionary named 'cif_core.dic' version 2.3.1 from
2005-06-27.

'_exptl_absorpt_correction_type' value 'Multi-scan'
changed to 'multi-scan' according to
/home/saulius/struct/CIF-dictionaries/cif_core.dic dictionary named
'cif_core.dic' version 2.3.1 from 2005-06-27.

Automatic conversion script
Id: cif_fix_values 1891 2012-01-12 08:04:46Z andrius 
;
_cod_original_cell_volume 3423.9(7)
_cod_original_sg_symbol_H-M P21/c
_cod_database_code 4080721

loop_
_symmetry_equiv_pos_as_xyz
'x, y, z'
'-x, y+1/2, -z+1/2'
'-x, -y, -z'
'x, -y-1/2, z-1/2'

loop_
_atom_site_label
_atom_site_type_symbol
_atom_site_fract_x
_atom_site_fract_y
_atom_site_fract_z
_atom_site_U_iso_or_equiv
_atom_site_adp_type
_atom_site_occupancy
_atom_site_symmetry_multiplicity
_atom_site_calc_flag
_atom_site_refinement_flags
Ni1 Ni 0.140041(19) 0.222798(12) 0.148276(11) 0.01862(9) Uani 1 1 d .
N1 N 0.29728(13) 0.22811(7) 0.10457(8) 0.0177(3) Uani 1 1 d .
N2 N 0.09660(13) 0.30598(8) 0.08440(7) 0.0185(3) Uani 1 1 d .
N3 N 0.31360(14) 0.12860(9) 0.32694(8) 0.0257(3) Uani 1 1 d .
N4 N 0.23623(15) 0.03173(8) 0.20389(9) 0.0283(4) Uani 1 1 d .
C1 C 0.30457(16) 0.28247(9) 0.05830(9) 0.0186(4) Uani 1 1 d .
C2 C 0.18908(15) 0.32749(9) 0.04678(9) 0.0185(3) Uani 1 1 d .
C3 C 0.41921(17) 0.29924(11) 0.01976(10) 0.0256(4) Uani 1 1 d .
H3A H 0.4601 0.3424 0.0408 0.038 Uiso 1 1 calc R
H3B H 0.3911 0.3059 -0.0335 0.038 Uiso 1 1 calc R
H3C H 0.4800 0.2603 0.0272 0.038 Uiso 1 1 calc R
C4 C 0.17960(17) 0.39014(10) -0.00634(10) 0.0242(4) Uani 1 1 d .
H4A H 0.0950 0.4115 -0.0093 0.036 Uiso 1 1 calc R
H4B H 0.1932 0.3741 -0.0557 0.036 Uiso 1 1 calc R
H4C H 0.2445 0.4250 0.0120 0.036 Uiso 1 1 calc R
C5 C 0.39885(16) 0.17480(9) 0.11562(9) 0.0194(4) Uani 1 1 d .
C6 C 0.51108(16) 0.18639(10) 0.16854(9) 0.0223(4) Uani 1 1 d .
C7 C 0.60069(18) 0.13026(11) 0.18132(11) 0.0285(4) Uani 1 1 d .
H7 H 0.6744 0.1360 0.2171 0.034 Uiso 1 1 calc R
C8 C 0.58208(19) 0.06670(11) 0.14206(11) 0.0320(4) Uani 1 1 d .
H8 H 0.6426 0.0299 0.1517 0.038 Uiso 1 1 calc R
C9 C 0.47366(19) 0.05736(11) 0.08833(11) 0.0315(4) Uani 1 1 d .
H9 H 0.4632 0.0146 0.0613 0.038 Uiso 1 1 calc R
C10 C 0.37975(17) 0.11074(10) 0.07393(10) 0.0239(4) Uani 1 1 d .
C11 C 0.53965(17) 0.25792(10) 0.20898(10) 0.0256(4) Uani 1 1 d .
H11 H 0.4811 0.2939 0.1825 0.031 Uiso 1 1 calc R
C12 C 0.5150(2) 0.25512(14) 0.29049(13) 0.0459(6) Uani 1 1 d .
H12A H 0.4249 0.2450 0.2918 0.069 Uiso 1 1 calc R
H12B H 0.5370 0.3005 0.3144 0.069 Uiso 1 1 calc R
H12C H 0.5673 0.2181 0.3169 0.069 Uiso 1 1 calc R
C13 C 0.6790(2) 0.28220(12) 0.20565(13) 0.0373(5) Uani 1 1 d .
H13A H 0.6911 0.3300 0.2256 0.056 Uiso 1 1 calc R
H13B H 0.6951 0.2817 0.1540 0.056 Uiso 1 1 calc R
H13C H 0.7384 0.2502 0.2352 0.056 Uiso 1 1 calc R
C14 C 0.2635(2) 0.10131(11) 0.01223(11) 0.0326(4) Uani 1 1 d .
H14 H 0.1929 0.1312 0.0258 0.039 Uiso 1 1 calc R
C15 C 0.2136(2) 0.02421(12) 0.00394(13) 0.0431(5) Uani 1 1 d .
H15A H 0.2751 -0.0049 -0.0175 0.065 Uiso 1 1 calc R
H15B H 0.1318 0.0234 -0.0287 0.065 Uiso 1 1 calc R
H15C H 0.2027 0.0057 0.0528 0.065 Uiso 1 1 calc R
C16 C 0.2965(3) 0.12872(13) -0.06387(11) 0.0475(6) Uani 1 1 d .
H16A H 0.3202 0.1785 -0.0593 0.071 Uiso 1 1 calc R
H16B H 0.2222 0.1233 -0.1022 0.071 Uiso 1 1 calc R
H16C H 0.3678 0.1015 -0.0777 0.071 Uiso 1 1 calc R
C17 C -0.02540(15) 0.34412(9) 0.07529(9) 0.0198(4) Uani 1 1 d .
C18 C -0.13024(16) 0.31377(10) 0.02712(9) 0.0209(4) Uani 1 1 d .
C19 C -0.24732(17) 0.35144(11) 0.01709(10) 0.0266(4) Uani 1 1 d .
H19 H -0.3171 0.3336 -0.0162 0.032 Uiso 1 1 calc R
C20 C -0.26196(17) 0.41448(11) 0.05545(11) 0.0295(4) Uani 1 1 d .
H20 H -0.3411 0.4385 0.0483 0.035 Uiso 1 1 calc R
C21 C -0.15884(17) 0.44195(10) 0.10456(11) 0.0274(4) Uani 1 1 d .
H21 H -0.1703 0.4837 0.1314 0.033 Uiso 1 1 calc R
C22 C -0.03789(17) 0.40830(10) 0.11472(10) 0.0234(4) Uani 1 1 d .
C23 C 0.07379(18) 0.44129(11) 0.16821(11) 0.0298(4) Uani 1 1 d .
H23 H 0.1539 0.4172 0.1594 0.036 Uiso 1 1 calc R
C24 C 0.0900(2) 0.52169(11) 0.15418(13) 0.0386(5) Uani 1 1 d .
H24A H 0.0963 0.5295 0.1017 0.058 Uiso 1 1 calc R
H24B H 0.1676 0.5387 0.1848 0.058 Uiso 1 1 calc R
H24C H 0.0164 0.5472 0.1673 0.058 Uiso 1 1 calc R
C25 C 0.0567(2) 0.42873(13) 0.25148(12) 0.0465(6) Uani 1 1 d .
H25A H -0.0238 0.4495 0.2609 0.070 Uiso 1 1 calc R
H25B H 0.1274 0.4507 0.2840 0.070 Uiso 1 1 calc R
H25C H 0.0560 0.3781 0.2614 0.070 Uiso 1 1 calc R
C26 C -0.11625(17) 0.24397(11) -0.01520(10) 0.0260(4) Uani 1 1 d .
H26 H -0.0440 0.2172 0.0132 0.031 Uiso 1 1 calc R
C27 C -0.2370(2) 0.19594(12) -0.02102(12) 0.0375(5) Uani 1 1 d .
H27A H -0.2620 0.1900 0.0283 0.056 Uiso 1 1 calc R
H27B H -0.2178 0.1499 -0.0408 0.056 Uiso 1 1 calc R
H27C H -0.3069 0.2179 -0.0542 0.056 Uiso 1 1 calc R
C28 C -0.0811(2) 0.25861(14) -0.09417(12) 0.0452(6) Uani 1 1 d .
H28A H -0.1486 0.2865 -0.1229 0.068 Uiso 1 1 calc R
H28B H -0.0719 0.2139 -0.1196 0.068 Uiso 1 1 calc R
H28C H -0.0007 0.2846 -0.0896 0.068 Uiso 1 1 calc R
C29 C 0.21293(16) 0.14174(10) 0.27404(9) 0.0220(4) Uani 1 1 d .
C30 C 0.14516(17) 0.20881(10) 0.27339(10) 0.0239(4) Uani 1 1 d .
H30 H 0.1816 0.2472 0.3075 0.029 Uiso 1 1 calc R
C31 C 0.02288(18) 0.21882(10) 0.22973(11) 0.0268(4) Uani 1 1 d .
H31 H -0.0312 0.2601 0.2388 0.032 Uiso 1 1 calc R
C32 C -0.02032(16) 0.16862(11) 0.17218(10) 0.0273(4) Uani 1 1 d .
H32 H -0.1044 0.1749 0.1402 0.033 Uiso 1 1 calc R
C33 C 0.06136(17) 0.11176(10) 0.15898(10) 0.0260(4) Uani 1 1 d .
H33 H 0.0391 0.0828 0.1131 0.031 Uiso 1 1 calc R
C34 C 0.17237(17) 0.09162(10) 0.21276(10) 0.0232(4) Uani 1 1 d .
C35 C 0.34615(18) 0.02021(10) 0.25541(11) 0.0283(4) Uani 1 1 d .
C36 C 0.4256(2) -0.03924(11) 0.24654(13) 0.0394(5) Uani 1 1 d .
H36 H 0.4028 -0.0704 0.2060 0.047 Uiso 1 1 calc R
C37 C 0.5364(2) -0.05218(12) 0.29671(15) 0.0473(6) Uani 1 1 d .
H37 H 0.5884 -0.0915 0.2898 0.057 Uiso 1 1 calc R
C38 C 0.5706(2) -0.00633(13) 0.35782(14) 0.0444(6) Uani 1 1 d .
H38 H 0.6450 -0.0156 0.3920 0.053 Uiso 1 1 calc R
C39 C 0.49579(19) 0.05240(12) 0.36825(12) 0.0361(5) Uani 1 1 d .
H39 H 0.5198 0.0825 0.4095 0.043 Uiso 1 1 calc R
C40 C 0.38295(17) 0.06754(10) 0.31708(10) 0.0270(4) Uani 1 1 d .

loop_
_atom_site_aniso_label
_atom_site_aniso_U_11
_atom_site_aniso_U_22
_atom_site_aniso_U_33
_atom_site_aniso_U_23
_atom_site_aniso_U_13
_atom_site_aniso_U_12
Ni1 0.01638(13) 0.02262(15) 0.01749(13) 0.00338(8) 0.00456(9) 0.00287(8)
N1 0.0167(7) 0.0204(8) 0.0156(7) -0.0007(5) 0.0013(5) 0.0024(5)
N2 0.0159(7) 0.0223(8) 0.0165(7) 0.0004(6) 0.0000(5) 0.0030(6)
N3 0.0241(7) 0.0311(9) 0.0219(8) 0.0061(6) 0.0037(6) -0.0009(7)
N4 0.0320(8) 0.0223(8) 0.0314(8) 0.0041(7) 0.0070(7) -0.0028(7)
C1 0.0172(8) 0.0223(9) 0.0156(8) -0.0016(6) 0.0006(6) -0.0002(7)
C2 0.0186(8) 0.0203(9) 0.0162(8) -0.0017(6) 0.0007(6) 0.0004(7)
C3 0.0209(8) 0.0307(10) 0.0266(9) 0.0052(8) 0.0076(7) 0.0025(8)
C4 0.0243(9) 0.0255(10) 0.0230(9) 0.0044(7) 0.0039(7) 0.0027(7)
C5 0.0187(8) 0.0241(9) 0.0168(8) 0.0036(7) 0.0068(6) 0.0053(7)
C6 0.0210(8) 0.0264(10) 0.0200(8) 0.0034(7) 0.0049(7) 0.0037(7)
C7 0.0223(9) 0.0350(11) 0.0274(9) 0.0063(8) 0.0015(7) 0.0070(8)
C8 0.0329(10) 0.0312(11) 0.0333(10) 0.0063(8) 0.0100(8) 0.0157(9)
C9 0.0397(11) 0.0258(10) 0.0311(10) -0.0022(8) 0.0123(9) 0.0086(9)
C10 0.0255(9) 0.0263(10) 0.0209(8) -0.0015(7) 0.0070(7) 0.0036(7)
C11 0.0198(9) 0.0284(10) 0.0271(9) 0.0016(8) -0.0020(7) 0.0021(7)
C12 0.0553(14) 0.0465(14) 0.0402(12) -0.0147(10) 0.0212(11) -0.0229(12)
C13 0.0304(11) 0.0399(12) 0.0433(12) 0.0020(9) 0.0115(9) -0.0062(9)
C14 0.0351(10) 0.0311(11) 0.0303(10) -0.0094(8) -0.0003(8) 0.0062(9)
C15 0.0481(13) 0.0398(13) 0.0411(12) -0.0135(10) 0.0056(10) -0.0053(10)
C16 0.0739(16) 0.0409(13) 0.0237(10) -0.0044(9) -0.0057(10) -0.0010(12)
C17 0.0173(8) 0.0239(9) 0.0185(8) 0.0059(7) 0.0038(7) 0.0048(7)
C18 0.0195(8) 0.0286(10) 0.0150(8) 0.0057(7) 0.0038(7) 0.0009(7)
C19 0.0179(8) 0.0355(11) 0.0256(9) 0.0069(8) -0.0001(7) 0.0001(8)
C20 0.0188(9) 0.0339(11) 0.0364(10) 0.0084(8) 0.0066(8) 0.0089(8)
C21 0.0258(9) 0.0252(10) 0.0323(10) 0.0028(8) 0.0083(8) 0.0070(8)
C22 0.0233(9) 0.0253(10) 0.0218(9) 0.0039(7) 0.0039(7) 0.0046(7)
C23 0.0264(9) 0.0312(11) 0.0300(10) -0.0065(8) -0.0017(8) 0.0083(8)
C24 0.0361(11) 0.0333(12) 0.0452(12) -0.0065(9) 0.0017(9) -0.0002(9)
C25 0.0623(15) 0.0437(13) 0.0288(11) -0.0024(10) -0.0085(10) 0.0051(12)
C26 0.0253(9) 0.0328(10) 0.0193(9) -0.0018(8) 0.0015(7) 0.0007(8)
C27 0.0367(11) 0.0353(12) 0.0389(12) -0.0042(9) 0.0006(9) -0.0066(9)
C28 0.0509(13) 0.0577(15) 0.0287(11) -0.0108(10) 0.0118(10) -0.0083(12)
C29 0.0209(8) 0.0298(10) 0.0164(8) 0.0051(7) 0.0064(7) -0.0032(7)
C30 0.0267(9) 0.0291(10) 0.0175(8) 0.0015(7) 0.0088(7) 0.0003(8)
C31 0.0223(9) 0.0336(11) 0.0271(9) 0.0064(8) 0.0121(8) 0.0041(8)
C32 0.0175(8) 0.0371(11) 0.0276(9) 0.0081(8) 0.0041(7) -0.0022(8)
C33 0.0271(9) 0.0307(10) 0.0201(8) 0.0027(7) 0.0032(7) -0.0065(8)
C34 0.0239(9) 0.0245(10) 0.0222(9) 0.0051(7) 0.0072(7) -0.0047(7)
C35 0.0287(9) 0.0251(10) 0.0327(10) 0.0119(8) 0.0100(8) -0.0004(8)
C36 0.0439(12) 0.0244(11) 0.0522(13) 0.0082(9) 0.0144(10) 0.0027(9)
C37 0.0394(12) 0.0327(12) 0.0725(17) 0.0247(12) 0.0177(12) 0.0136(10)
C38 0.0301(11) 0.0458(14) 0.0561(14) 0.0266(12) 0.0025(10) 0.0054(10)
C39 0.0298(10) 0.0405(12) 0.0368(11) 0.0145(9) 0.0004(9) -0.0013(9)
C40 0.0240(9) 0.0303(10) 0.0279(10) 0.0118(8) 0.0076(7) -0.0010(8)

loop_
_atom_type_symbol
_atom_type_description
_atom_type_scat_dispersion_real
_atom_type_scat_dispersion_imag
_atom_type_scat_source
C C 0.0033 0.0016 'International Tables Vol C Tables 4.2.6.8 and 6.1.1.4'
H H 0.0000 0.0000 'International Tables Vol C Tables 4.2.6.8 and 6.1.1.4'
N N 0.0061 0.0033 'International Tables Vol C Tables 4.2.6.8 and 6.1.1.4'
O O 0.0106 0.0060 'International Tables Vol C Tables 4.2.6.8 and 6.1.1.4'
Na Na 0.0362 0.0249 'International Tables Vol C Tables 4.2.6.8 and 6.1.1.4'
Ni Ni 0.3393 1.1124 'International Tables Vol C Tables 4.2.6.8 and 6.1.1.4'

loop_
_geom_angle_atom_site_label_1
_geom_angle_atom_site_label_2
_geom_angle_atom_site_label_3
_geom_angle
N1 Ni1 N2 81.92(6)
N1 Ni1 C31 158.65(7)
N2 Ni1 C31 109.70(7)
N1 Ni1 C32 151.76(7)
N2 Ni1 C32 112.89(7)
C31 Ni1 C32 40.55(8)
N1 Ni1 C30 120.91(6)
N2 Ni1 C30 130.45(6)
C31 Ni1 C30 38.02(7)
C32 Ni1 C30 68.73(7)
N1 Ni1 C33 115.25(6)
N2 Ni1 C33 136.94(6)
C31 Ni1 C33 68.93(7)
C32 Ni1 C33 37.72(7)
C30 Ni1 C33 76.35(7)
C1 N1 C5 120.50(14)
C1 N1 Ni1 115.20(11)
C5 N1 Ni1 124.15(11)
C2 N2 C17 119.36(14)
C2 N2 Ni1 114.75(11)
C17 N2 Ni1 125.89(11)
C29 N3 C40 115.94(16)
C34 N4 C35 115.85(16)
N1 C1 C2 114.22(15)
N1 C1 C3 124.91(15)
C2 C1 C3 120.86(15)
N2 C2 C1 113.81(15)
N2 C2 C4 125.11(15)
C1 C2 C4 121.03(14)
C10 C5 C6 121.67(16)
C10 C5 N1 117.88(15)
C6 C5 N1 120.41(15)
C7 C6 C5 117.63(17)
C7 C6 C11 119.81(16)
C5 C6 C11 122.50(15)
C8 C7 C6 121.32(17)
C7 C8 C9 120.16(17)
C8 C9 C10 121.28(18)
C9 C10 C5 117.87(17)
C9 C10 C14 120.93(17)
C5 C10 C14 121.13(16)
C12 C11 C6 112.08(16)
C12 C11 C13 110.00(17)
C6 C11 C13 111.18(16)
C10 C14 C15 113.68(17)
C10 C14 C16 110.12(17)
C15 C14 C16 110.10(17)
C22 C17 C18 121.94(15)
C22 C17 N2 120.47(15)
C18 C17 N2 117.58(15)
C19 C18 C17 117.53(17)
C19 C18 C26 120.74(16)
C17 C18 C26 121.69(15)
C20 C19 C18 121.49(17)
C19 C20 C21 119.91(17)
C20 C21 C22 121.30(18)
C21 C22 C17 117.75(16)
C21 C22 C23 119.52(16)
C17 C22 C23 122.72(15)
C22 C23 C24 112.62(16)
C22 C23 C25 111.03(17)
C24 C23 C25 109.71(17)
C18 C26 C28 110.94(17)
C18 C26 C27 113.29(15)
C28 C26 C27 110.17(16)
N3 C29 C30 120.20(17)
N3 C29 C34 121.98(17)
C30 C29 C34 117.72(15)
C31 C30 C29 121.67(17)
C31 C30 Ni1 62.84(10)
C29 C30 Ni1 92.85(11)
C30 C31 C32 118.82(17)
C30 C31 Ni1 79.14(10)
C32 C31 Ni1 70.41(10)
C33 C32 C31 119.09(16)
C33 C32 Ni1 78.72(10)
C31 C32 Ni1 69.04(10)
C32 C33 C34 122.23(17)
C32 C33 Ni1 63.56(10)
C34 C33 Ni1 91.69(11)
N4 C34 C33 120.64(17)
N4 C34 C29 122.49(16)
C33 C34 C29 116.81(16)
N4 C35 C36 119.58(19)
N4 C35 C40 121.71(17)
C36 C35 C40 118.71(18)
C37 C36 C35 121.1(2)
C36 C37 C38 119.8(2)
C39 C38 C37 120.8(2)
C38 C39 C40 120.6(2)
N3 C40 C39 119.21(18)
N3 C40 C35 121.79(16)
C39 C40 C35 118.97(18)

loop_
_geom_bond_atom_site_label_1
_geom_bond_atom_site_label_2
_geom_bond_distance
Ni1 N1 1.9153(14)
Ni1 N2 1.9379(14)
Ni1 C31 2.0299(18)
Ni1 C32 2.0480(17)
Ni1 C30 2.2406(17)
Ni1 C33 2.2432(19)
N1 C1 1.316(2)
N1 C5 1.443(2)
N2 C2 1.314(2)
N2 C17 1.444(2)
N3 C29 1.327(2)
N3 C40 1.372(3)
N4 C34 1.320(2)
N4 C35 1.377(2)
C1 C2 1.456(2)
C1 C3 1.494(2)
C2 C4 1.498(2)
C5 C10 1.405(3)
C5 C6 1.408(2)
C6 C7 1.398(3)
C6 C11 1.524(3)
C7 C8 1.375(3)
C8 C9 1.382(3)
C9 C10 1.392(3)
C10 C14 1.524(3)
C11 C12 1.514(3)
C11 C13 1.529(3)
C14 C15 1.527(3)
C14 C16 1.536(3)
C17 C22 1.403(3)
C17 C18 1.406(2)
C18 C19 1.395(2)
C18 C26 1.521(3)
C19 C20 1.379(3)
C20 C21 1.382(3)
C21 C22 1.395(2)
C22 C23 1.522(3)
C23 C24 1.532(3)
C23 C25 1.540(3)
C26 C28 1.531(3)
C26 C27 1.534(3)
C29 C30 1.434(3)
C29 C34 1.453(2)
C30 C31 1.405(3)
C31 C32 1.413(3)
C32 C33 1.400(3)
C33 C34 1.441(3)
C35 C36 1.405(3)
C35 C40 1.419(3)
C36 C37 1.375(3)
C37 C38 1.390(4)
C38 C39 1.371(3)
C39 C40 1.408(3)
